data_2217520
loop_
_publ_author_name
'Yi Deng'
'Yan-xue Chen'
'Zhi-lei Gao'
'Jin-hui Yang'
'Wei Wang'

_publ_section_title
;
 3,3'-(2-Oxocyclopentane-1,3-diyl)dipropanenitrile
;
_journal_coeditor_code HB2685
_journal_issue 2
_journal_name_full 'Acta Crystallographica Section E'
_journal_page_first o391
_journal_page_last o391
_journal_paper_doi 10.1107/S1600536807068535
_journal_volume 64
_journal_year 2008
_chemical_formula_iupac 'C11 H14 N2 O'
_chemical_formula_moiety 'C11 H14 N2 O'
_chemical_formula_sum 'C11 H14 N2 O'
_chemical_formula_weight 190.24
_chemical_name_systematic
;
3,3'-(2-Oxocyclopentane-1,3-diyl)dipropanenitrile
;
_space_group_IT_number 15
_symmetry_cell_setting monoclinic
_symmetry_space_group_name_Hall '-C 2yc'
_symmetry_space_group_name_H-M 'C 1 2/c 1'
_atom_sites_solution_hydrogens geom
_atom_sites_solution_primary direct
_atom_sites_solution_secondary difmap
_audit_creation_method SHELXL-97
_cell_angle_alpha 90.00
_cell_angle_beta 111.510(9)
_cell_angle_gamma 90.00
_cell_formula_units_Z 4
_cell_length_a 18.261(3)
_cell_length_b 7.8182(10)
_cell_length_c 8.1943(11)
_cell_measurement_reflns_used 798
_cell_measurement_temperature 294(2)
_cell_measurement_theta_max 23.58
_cell_measurement_theta_min 2.87
_cell_volume 1088.4(3)
_computing_cell_refinement 'SAINT (Bruker, 1997)'
_computing_data_collection 'SMART (Bruker, 1997)'
_computing_data_reduction 'SAINT (Bruker, 1997)'
_computing_molecular_graphics 'SHELXTL (Bruker, 1997)'
_computing_publication_material 'SHELXTL (Bruker, 1997)'
_computing_structure_refinement 'SHELXL97 (Sheldrick, 2008)'
_computing_structure_solution 'SHELXS97 (Sheldrick, 2008)'
_diffrn_ambient_temperature 294(2)
_diffrn_measured_fraction_theta_full 0.994
_diffrn_measured_fraction_theta_max 0.994
_diffrn_measurement_device_type 'Bruker SMART CCD'
_diffrn_measurement_method \w
_diffrn_radiation_monochromator graphite
_diffrn_radiation_source 'fine-focus sealed tube'
_diffrn_radiation_type MoK\a
_diffrn_radiation_wavelength 0.71073
_diffrn_reflns_av_R_equivalents 0.0453
_diffrn_reflns_av_sigmaI/netI 0.0448
_diffrn_reflns_limit_h_max 14
_diffrn_reflns_limit_h_min -22
_diffrn_reflns_limit_k_max 9
_diffrn_reflns_limit_k_min -9
_diffrn_reflns_limit_l_max 9
_diffrn_reflns_limit_l_min -10
_diffrn_reflns_number 3003
_diffrn_reflns_theta_full 26.39
_diffrn_reflns_theta_max 26.39
_diffrn_reflns_theta_min 2.40
_diffrn_standards_decay_% 0
_diffrn_standards_interval_count 0
_diffrn_standards_interval_time 0
_diffrn_standards_number 0
_exptl_absorpt_coefficient_mu 0.076
_exptl_absorpt_correction_T_max 0.992
_exptl_absorpt_correction_T_min 0.971
_exptl_absorpt_correction_type multi-scan
_exptl_absorpt_process_details '(SADABS; Bruker, 1997)'
_exptl_crystal_colour colorless
_exptl_crystal_density_diffrn 1.161
_exptl_crystal_density_method 'not measured'
_exptl_crystal_description block
_exptl_crystal_F_000 408
_exptl_crystal_size_max 0.24
_exptl_crystal_size_mid 0.20
_exptl_crystal_size_min 0.10
_refine_diff_density_max 0.150
_refine_diff_density_min -0.132
_refine_ls_extinction_method none
_refine_ls_goodness_of_fit_ref 1.030
_refine_ls_hydrogen_treatment constr
_refine_ls_matrix_type full
_refine_ls_number_parameters 65
_refine_ls_number_reflns 1114
_refine_ls_number_restraints 0
_refine_ls_restrained_S_all 1.030
_refine_ls_R_factor_all 0.0924
_refine_ls_R_factor_gt 0.0483
_refine_ls_shift/su_max 0.002
_refine_ls_shift/su_mean 0.000
_refine_ls_structure_factor_coef Fsqd
_refine_ls_weighting_details 'calc w=1/[\s^2^(Fo^2^)+(0.0588P)^2^+0.1398P] where P=(Fo^2^+2Fc^2^)/3'
_refine_ls_weighting_scheme calc
_refine_ls_wR_factor_gt 0.1167
_refine_ls_wR_factor_ref 0.1330
_reflns_number_gt 644
_reflns_number_total 1114
_reflns_threshold_expression I>2\s(I)
_cod_data_source_file hb2685.cif
_cod_data_source_block I
_cod_depositor_comments
;
The following automatic conversions were performed:
'_symmetry_cell_setting' value 'Monoclinic' changed to 'monoclinic'
according to '/home/saulius/struct/CIF-dictionaries/cif_core.dic'
dictionary named 'cif_core.dic' version 2.4.1 from 2010-06-29.

Automatic conversion script
Id: cif_fix_enum 1527 2010-12-29 10:47:43Z saulius 

The following automatic conversions were performed:

'_symmetry_cell_setting' value 'Monoclinic' changed to 'monoclinic'
according to /home/saulius/struct/CIF-dictionaries/cif_core.dic
dictionary named 'cif_core.dic' version 2.4.1 from 2010-06-29.

Automatic conversion script
Id: cif_fix_values 1715 2011-07-08 13:25:40Z adriana 
;
_cod_original_sg_symbol_H-M 'C 2/c'
_cod_database_code 2217520
_cod_database_fobs_code 2217520

loop_
_symmetry_equiv_pos_as_xyz
'x, y, z'
'-x, y, -z+1/2'
'x+1/2, y+1/2, z'
'-x+1/2, y+1/2, -z+1/2'
'-x, -y, -z'
'x, -y, z-1/2'
'-x+1/2, -y+1/2, -z'
'x+1/2, -y+1/2, z-1/2'

loop_
_atom_site_type_symbol
_atom_site_label
_atom_site_fract_x
_atom_site_fract_y
_atom_site_fract_z
_atom_site_U_iso_or_equiv
_atom_site_adp_type
_atom_site_calc_flag
_atom_site_refinement_flags
_atom_site_occupancy
O O1 1.0000 1.0500(2) 0.2500 0.0639(6) Uani d S 1
N N1 0.69534(13) 0.8243(3) -0.3591(3) 0.0968(8) Uani d . 1
C C1 1.0000 0.8948(3) 0.2500 0.0495(7) Uani d S 1
C C2 0.95717(10) 0.7841(2) 0.0927(2) 0.0491(5) Uani d . 1
H H2 0.9889 0.7818 0.0189 0.059 Uiso calc R 1
C C3 0.96129(10) 0.6064(2) 0.1722(2) 0.0555(5) Uani d . 1
H H3A 0.9174 0.5874 0.2097 0.067 Uiso calc R 1
H H3B 0.9609 0.5184 0.0884 0.067 Uiso calc R 1
C C4 0.87656(11) 0.8505(2) -0.0189(2) 0.0579(6) Uani d . 1
H H4A 0.8805 0.9706 -0.0443 0.069 Uiso calc R 1
H H4B 0.8417 0.8409 0.0461 0.069 Uiso calc R 1
C C5 0.84170(11) 0.7522(3) -0.1902(3) 0.0627(6) Uani d . 1
H H5A 0.8720 0.7769 -0.2630 0.075 Uiso calc R 1
H H5B 0.8460 0.6305 -0.1651 0.075 Uiso calc R 1
C C6 0.75994(14) 0.7945(3) -0.2864(3) 0.0672(6) Uani d . 1

loop_
_atom_site_aniso_label
_atom_site_aniso_U_11
_atom_site_aniso_U_22
_atom_site_aniso_U_33
_atom_site_aniso_U_12
_atom_site_aniso_U_13
_atom_site_aniso_U_23
O1 0.0821(14) 0.0465(12) 0.0598(12) 0.000 0.0223(10) 0.000
N1 0.0764(15) 0.1164(18) 0.0812(15) 0.0217(12) 0.0096(11) -0.0174(13)
C1 0.0539(15) 0.0485(17) 0.0538(16) 0.000 0.0286(13) 0.000
C2 0.0550(11) 0.0493(11) 0.0462(11) 0.0005(8) 0.0222(9) -0.0018(8)
C3 0.0605(11) 0.0496(11) 0.0569(11) -0.0020(9) 0.0221(9) -0.0027(9)
C4 0.0598(12) 0.0566(12) 0.0554(12) 0.0026(9) 0.0191(10) -0.0027(10)
C5 0.0624(14) 0.0638(12) 0.0570(13) 0.0006(10) 0.0159(11) -0.0072(10)
C6 0.0680(14) 0.0697(15) 0.0570(13) 0.0067(12) 0.0147(11) -0.0095(11)

loop_
_atom_type_symbol
_atom_type_description
_atom_type_scat_dispersion_real
_atom_type_scat_dispersion_imag
_atom_type_scat_source
C C 0.0033 0.0016 'International Tables Vol C Tables 4.2.6.8 and 6.1.1.4'
H H 0.0000 0.0000 'International Tables Vol C Tables 4.2.6.8 and 6.1.1.4'
N N 0.0061 0.0033 'International Tables Vol C Tables 4.2.6.8 and 6.1.1.4'
O O 0.0106 0.0060 'International Tables Vol C Tables 4.2.6.8 and 6.1.1.4'

loop_
_geom_angle_atom_site_label_1
_geom_angle_atom_site_label_2
_geom_angle_atom_site_label_3
_geom_angle_site_symmetry_1
_geom_angle_site_symmetry_3
_geom_angle
O1 C1 C2 . . 124.94(10)
O1 C1 C2 . 2_755 124.95(10)
C2 C1 C2 . 2_755 110.1(2)
C1 C2 C4 . . 113.82(14)
C1 C2 C3 . . 103.22(15)
C4 C2 C3 . . 117.13(15)
C1 C2 H2 . . 107.4
C4 C2 H2 . . 107.4
C3 C2 H2 . . 107.4
C3 C3 C2 2_755 . 104.12(10)
C3 C3 H3A 2_755 . 110.9
C2 C3 H3A . . 110.9
C3 C3 H3B 2_755 . 110.9
C2 C3 H3B . . 110.9
H3A C3 H3B . . 109.0
C2 C4 C5 . . 111.70(15)
C2 C4 H4A . . 109.3
C5 C4 H4A . . 109.3
C2 C4 H4B . . 109.3
C5 C4 H4B . . 109.3
H4A C4 H4B . . 107.9
C6 C5 C4 . . 112.71(17)
C6 C5 H5A . . 109.1
C4 C5 H5A . . 109.1
C6 C5 H5B . . 109.1
C4 C5 H5B . . 109.1
H5A C5 H5B . . 107.8
N1 C6 C5 . . 178.1(3)

loop_
_geom_bond_atom_site_label_1
_geom_bond_atom_site_label_2
_geom_bond_site_symmetry_2
_geom_bond_distance
O1 C1 . 1.213(3)
N1 C6 . 1.134(3)
C1 C2 . 1.511(2)
C1 C2 2_755 1.511(2)
C2 C4 . 1.512(2)
C2 C3 . 1.525(2)
C2 H2 . 0.9800
C3 C3 2_755 1.518(3)
C3 H3A . 0.9700
C3 H3B . 0.9700
C4 C5 . 1.521(2)
C4 H4A . 0.9700
C4 H4B . 0.9700
C5 C6 . 1.448(3)
C5 H5A . 0.9700
C5 H5B . 0.9700

loop_
_geom_hbond_atom_site_label_D
_geom_hbond_atom_site_label_H
_geom_hbond_atom_site_label_A
_geom_hbond_site_symmetry_A
_geom_hbond_distance_DH
_geom_hbond_distance_HA
_geom_hbond_distance_DA
_geom_hbond_angle_DHA
C5 H5B N1 4_644 0.97 2.54 3.466(3) 160

loop_
_geom_torsion_atom_site_label_1
_geom_torsion_atom_site_label_2
_geom_torsion_atom_site_label_3
_geom_torsion_atom_site_label_4
_geom_torsion_site_symmetry_1
_geom_torsion_site_symmetry_4
_geom_torsion
O1 C1 C2 C4 . . -39.96(17)
C2 C1 C2 C4 2_755 . 140.04(17)
O1 C1 C2 C3 . . -167.96(8)
C2 C1 C2 C3 2_755 . 12.04(8)
C1 C2 C3 C3 . 2_755 -31.6(2)
C4 C2 C3 C3 . 2_755 -157.50(18)
C1 C2 C4 C5 . . 170.57(15)
C3 C2 C4 C5 . . -69.0(2)
C2 C4 C5 C6 . . 170.72(17)
